data_2244029
loop_
_publ_author_name
'Bachmann, Nico'
'Wirtz, Lisa'
'Morgenstern, Bernd'
'M\"uller, Carsten'
'Sch\"afer, Andr\'e'

_publ_section_title
;
 Crystal structure of 1,1',2,2',4,4'-hexaisopropylmagnesocene
;
_journal_coeditor_code PK2661
_journal_issue 3
_journal_name_full 'Acta Crystallographica Section E'
_journal_page_first
;
;
_journal_paper_doi 10.1107/S2056989022001189
_journal_volume 78
_journal_year 2022
_chemical_formula_iupac '[Mg (C14 H23)2]'
_chemical_formula_moiety 'C28 H46 Mg'
_chemical_formula_sum 'C28 H46 Mg'
_chemical_formula_weight 406.96
_chemical_name_systematic
;
1,1',2,2',4,4'-Hexaisopropylmagnesocene
;
_space_group_crystal_system triclinic
_space_group_IT_number 2
_space_group_name_Hall '-P 1'
_space_group_name_H-M_alt 'P -1'
_atom_sites_solution_hydrogens geom
_atom_sites_solution_primary direct
_atom_sites_solution_secondary difmap
_audit_creation_method SHELXL-2018/3
_cell_angle_alpha 80.829(2)
_cell_angle_beta 81.151(2)
_cell_angle_gamma 63.0040(10)
_cell_formula_units_Z 1
_cell_length_a 8.7025(4)
_cell_length_b 9.0903(4)
_cell_length_c 9.2033(4)
_cell_measurement_reflns_used 7985
_cell_measurement_temperature 133(2)
_cell_measurement_theta_max 27.12
_cell_measurement_theta_min 2.53
_cell_volume 637.68(5)
_computing_cell_refinement
;
SAINT (Bruker, 2019)
;
_computing_data_collection
;
APEX3 (Bruker, 2019)
;
_computing_data_reduction
;
SAINT (Bruker, 2019)
;
_computing_publication_material
;
publCIF (Westrip, 2010)
;
_computing_structure_refinement
;
<i>SHELXL2018/3</i> (Sheldrick, 2015b),
<i>shelXle</i> (H\"ubschle <i>et al.</i>,  2011)
;
_computing_structure_solution
;
<i>SHELXT2018/2</i> (Sheldrick, 2015a)
;
_diffrn_ambient_temperature 133(2)
_diffrn_measured_fraction_theta_full 0.998
_diffrn_measured_fraction_theta_max 0.998
_diffrn_measurement_device_type 'Bruker D8 Venture Photon II'
_diffrn_measurement_method '\f and \w scans'
_diffrn_radiation_type MoK\a
_diffrn_radiation_wavelength 0.71073
_diffrn_reflns_av_R_equivalents 0.0457
_diffrn_reflns_av_unetI/netI 0.0236
_diffrn_reflns_limit_h_max 11
_diffrn_reflns_limit_h_min -11
_diffrn_reflns_limit_k_max 11
_diffrn_reflns_limit_k_min -11
_diffrn_reflns_limit_l_max 11
_diffrn_reflns_limit_l_min -11
_diffrn_reflns_number 24343
_diffrn_reflns_theta_full 25.242
_diffrn_reflns_theta_max 27.126
_diffrn_reflns_theta_min 2.251
_diffrn_source 'INCOATEC I\^A\mS microfocus sealed tube'
_exptl_absorpt_coefficient_mu 0.081
_exptl_absorpt_correction_T_max 0.7455
_exptl_absorpt_correction_T_min 0.7116
_exptl_absorpt_correction_type multi-scan
_exptl_absorpt_process_details
;
(SADABS; Krause <i>et al.</i>,  2015)
;
_exptl_crystal_colour yellow
_exptl_crystal_density_diffrn 1.060
_exptl_crystal_description plate
_exptl_crystal_F_000 226
_exptl_crystal_size_max 0.272
_exptl_crystal_size_mid 0.198
_exptl_crystal_size_min 0.070
_refine_diff_density_max 0.232
_refine_diff_density_min -0.200
_refine_ls_extinction_method none
_refine_ls_goodness_of_fit_ref 1.060
_refine_ls_hydrogen_treatment constr
_refine_ls_matrix_type full
_refine_ls_number_parameters 138
_refine_ls_number_reflns 2808
_refine_ls_number_restraints 0
_refine_ls_restrained_S_all 1.060
_refine_ls_R_factor_all 0.0527
_refine_ls_R_factor_gt 0.0409
_refine_ls_shift/su_max 0.000
_refine_ls_shift/su_mean 0.000
_refine_ls_structure_factor_coef Fsqd
_refine_ls_weighting_details 'w=1/[\s^2^(Fo^2^)+(0.0357P)^2^+0.2575P] where P=(Fo^2^+2Fc^2^)/3'
_refine_ls_weighting_scheme calc
_refine_ls_wR_factor_gt 0.0931
_refine_ls_wR_factor_ref 0.1003
_reflns_number_gt 2339
_reflns_number_total 2808
_reflns_threshold_expression 'I > 2\s(I)'
_cod_data_source_file pk2661sup1.cif
_cod_data_source_block I
_cod_database_code 2244029
_shelx_space_group_comment
;
The symmetry employed for this shelxl refinement is uniquely defined
by the following loop, which should always be used as a source of
symmetry information in preference to the above space-group names.
They are only intended as comments.
;
_shelx_estimated_absorpt_t_min 0.978
_shelx_estimated_absorpt_t_max 0.994

loop_
_space_group_symop_operation_xyz
'x, y, z'
'-x, -y, -z'

loop_
_atom_site_type_symbol
_atom_site_label
_atom_site_fract_x
_atom_site_fract_y
_atom_site_fract_z
_atom_site_U_iso_or_equiv
_atom_site_adp_type
_atom_site_calc_flag
_atom_site_occupancy
_atom_site_disorder_assembly
_atom_site_disorder_group
Mg Mg1 0.500000 0.500000 0.500000 0.02198(16) Uani d 1 . .
C C1 0.58902(16) 0.29370(15) 0.34104(14) 0.0220(3) Uani d 1 . .
C C2 0.68748(15) 0.38509(15) 0.29476(14) 0.0222(3) Uani d 1 . .
C C3 0.78805(16) 0.36201(16) 0.41245(14) 0.0230(3) Uani d 1 . .
H H3 0.876899 0.404101 0.408093 0.028 Uiso calc 1 . .
C C4 0.75424(15) 0.25725(15) 0.53102(14) 0.0223(3) Uani d 1 . .
C C5 0.63013(16) 0.21621(15) 0.48667(14) 0.0232(3) Uani d 1 . .
H H5 0.587559 0.136717 0.544119 0.028 Uiso calc 1 . .
C C6 0.47318(17) 0.27043(16) 0.24895(15) 0.0257(3) Uani d 1 . .
H H6 0.444736 0.359348 0.164188 0.031 Uiso calc 1 . .
C C7 0.30301(19) 0.2858(2) 0.33539(19) 0.0371(4) Uani d 1 . .
H H7A 0.233030 0.269800 0.271125 0.056 Uiso calc 1 . .
H H7B 0.327426 0.201156 0.420434 0.056 Uiso calc 1 . .
H H7C 0.239326 0.396273 0.370110 0.056 Uiso calc 1 . .
C C8 0.5672(2) 0.10251(19) 0.18531(18) 0.0368(4) Uani d 1 . .
H H8A 0.491531 0.091596 0.123487 0.055 Uiso calc 1 . .
H H8B 0.597174 0.012997 0.266371 0.055 Uiso calc 1 . .
H H8C 0.673219 0.095503 0.125346 0.055 Uiso calc 1 . .
C C9 0.69613(17) 0.47897(17) 0.14521(15) 0.0261(3) Uani d 1 . .
H H9 0.585123 0.513065 0.101394 0.031 Uiso calc 1 . .
C C10 0.7151(2) 0.6358(2) 0.15456(18) 0.0422(4) Uani d 1 . .
H H10A 0.719212 0.692389 0.055076 0.063 Uiso calc 1 . .
H H10B 0.822300 0.606089 0.198629 0.063 Uiso calc 1 . .
H H10C 0.615986 0.709829 0.215971 0.063 Uiso calc 1 . .
C C11 0.8434(2) 0.3681(2) 0.04173(17) 0.0401(4) Uani d 1 . .
H H11A 0.843621 0.430001 -0.055715 0.060 Uiso calc 1 . .
H H11B 0.827146 0.270336 0.032239 0.060 Uiso calc 1 . .
H H11C 0.954060 0.332769 0.082140 0.060 Uiso calc 1 . .
C C12 0.82800(17) 0.20815(17) 0.68044(15) 0.0274(3) Uani d 1 . .
H H12 0.750729 0.296459 0.745989 0.033 Uiso calc 1 . .
C C13 1.00801(19) 0.1994(2) 0.66748(18) 0.0408(4) Uani d 1 . .
H H13A 1.087252 0.112649 0.604724 0.061 Uiso calc 1 . .
H H13B 1.049205 0.173474 0.765945 0.061 Uiso calc 1 . .
H H13C 1.003708 0.306602 0.623400 0.061 Uiso calc 1 . .
C C14 0.8308(3) 0.0458(2) 0.75386(19) 0.0463(4) Uani d 1 . .
H H14A 0.712755 0.055338 0.767566 0.069 Uiso calc 1 . .
H H14B 0.876845 0.019984 0.850239 0.069 Uiso calc 1 . .
H H14C 0.904440 -0.043197 0.691324 0.069 Uiso calc 1 . .

loop_
_atom_site_aniso_label
_atom_site_aniso_U_11
_atom_site_aniso_U_22
_atom_site_aniso_U_33
_atom_site_aniso_U_12
_atom_site_aniso_U_13
_atom_site_aniso_U_23
Mg1 0.0202(3) 0.0207(3) 0.0236(3) -0.0070(2) 0.0002(2) -0.0067(2)
C1 0.0213(6) 0.0189(6) 0.0243(6) -0.0064(5) -0.0012(5) -0.0066(5)
C2 0.0195(6) 0.0222(6) 0.0227(6) -0.0066(5) 0.0004(5) -0.0063(5)
C3 0.0183(6) 0.0259(6) 0.0246(6) -0.0088(5) -0.0004(5) -0.0064(5)
C4 0.0191(6) 0.0209(6) 0.0238(6) -0.0049(5) -0.0011(5) -0.0065(5)
C5 0.0247(6) 0.0196(6) 0.0247(6) -0.0089(5) -0.0015(5) -0.0040(5)
C6 0.0281(7) 0.0234(6) 0.0278(7) -0.0116(5) -0.0063(5) -0.0040(5)
C7 0.0287(7) 0.0408(8) 0.0478(9) -0.0168(6) -0.0016(6) -0.0174(7)
C8 0.0358(8) 0.0375(8) 0.0415(9) -0.0151(7) -0.0044(7) -0.0184(7)
C9 0.0246(6) 0.0300(7) 0.0236(7) -0.0123(5) -0.0010(5) -0.0027(5)
C10 0.0609(11) 0.0354(8) 0.0335(8) -0.0274(8) 0.0068(7) -0.0033(7)
C11 0.0467(9) 0.0395(8) 0.0274(8) -0.0156(7) 0.0090(7) -0.0075(6)
C12 0.0268(7) 0.0270(6) 0.0246(7) -0.0071(5) -0.0034(5) -0.0059(5)
C13 0.0298(8) 0.0566(10) 0.0338(8) -0.0146(7) -0.0090(6) -0.0067(7)
C14 0.0652(11) 0.0427(9) 0.0356(9) -0.0270(9) -0.0204(8) 0.0085(7)

loop_
_atom_type_symbol
_atom_type_description
_atom_type_scat_dispersion_real
_atom_type_scat_dispersion_imag
_atom_type_scat_source
C C 0.0033 0.0016 'International Tables Vol C Tables 4.2.6.8 and 6.1.1.4'
H H 0.0000 0.0000 'International Tables Vol C Tables 4.2.6.8 and 6.1.1.4'
Mg Mg 0.0486 0.0363 'International Tables Vol C Tables 4.2.6.8 and 6.1.1.4'

loop_
_geom_angle_atom_site_label_1
_geom_angle_atom_site_label_2
_geom_angle_atom_site_label_3
_geom_angle_site_symmetry_1
_geom_angle_site_symmetry_3
_geom_angle
_geom_angle_publ_flag
C3 Mg1 C3 2_666 . 180.0 ?
C3 Mg1 C5 2_666 . 121.04(5) ?
C3 Mg1 C5 . . 58.96(5) ?
C3 Mg1 C5 2_666 2_666 58.96(5) ?
C3 Mg1 C5 . 2_666 121.04(5) ?
C5 Mg1 C5 . 2_666 180.0 ?
C3 Mg1 C4 2_666 . 144.42(5) ?
C3 Mg1 C4 . . 35.58(5) ?
C5 Mg1 C4 . . 35.69(4) ?
C5 Mg1 C4 2_666 . 144.31(4) ?
C3 Mg1 C4 2_666 2_666 35.58(5) ?
C3 Mg1 C4 . 2_666 144.42(5) ?
C5 Mg1 C4 . 2_666 144.31(4) ?
C5 Mg1 C4 2_666 2_666 35.69(4) ?
C4 Mg1 C4 . 2_666 180.0 ?
C3 Mg1 C2 2_666 2_666 35.74(4) ?
C3 Mg1 C2 . 2_666 144.26(4) ?
C5 Mg1 C2 . 2_666 120.74(5) ?
C5 Mg1 C2 2_666 2_666 59.26(5) ?
C4 Mg1 C2 . 2_666 120.27(4) ?
C4 Mg1 C2 2_666 2_666 59.73(4) ?
C3 Mg1 C2 2_666 . 144.26(4) ?
C3 Mg1 C2 . . 35.74(4) ?
C5 Mg1 C2 . . 59.26(5) ?
C5 Mg1 C2 2_666 . 120.74(5) ?
C4 Mg1 C2 . . 59.73(4) ?
C4 Mg1 C2 2_666 . 120.27(4) ?
C2 Mg1 C2 2_666 . 180.0 ?
C3 Mg1 C1 2_666 2_666 59.17(4) ?
C3 Mg1 C1 . 2_666 120.83(4) ?
C5 Mg1 C1 . 2_666 144.26(4) ?
C5 Mg1 C1 2_666 2_666 35.74(4) ?
C4 Mg1 C1 . 2_666 120.28(4) ?
C4 Mg1 C1 2_666 2_666 59.72(4) ?
C2 Mg1 C1 2_666 2_666 35.48(4) ?
C2 Mg1 C1 . 2_666 144.52(4) ?
C3 Mg1 C1 2_666 . 120.83(4) ?
C3 Mg1 C1 . . 59.17(4) ?
C5 Mg1 C1 . . 35.74(4) ?
C5 Mg1 C1 2_666 . 144.26(4) ?
C4 Mg1 C1 . . 59.72(4) ?
C4 Mg1 C1 2_666 . 120.28(4) ?
C2 Mg1 C1 2_666 . 144.52(4) ?
C2 Mg1 C1 . . 35.48(4) ?
C1 Mg1 C1 2_666 . 180.0 ?
C2 C1 C5 . . 107.47(11) ?
C2 C1 C6 . . 126.57(12) ?
C5 C1 C6 . . 125.78(12) ?
C2 C1 Mg1 . . 72.18(7) ?
C5 C1 Mg1 . . 71.26(7) ?
C6 C1 Mg1 . . 125.75(8) ?
C1 C2 C3 . . 107.35(11) ?
C1 C2 C9 . . 126.99(11) ?
C3 C2 C9 . . 125.51(12) ?
C1 C2 Mg1 . . 72.34(7) ?
C3 C2 Mg1 . . 71.29(7) ?
C9 C2 Mg1 . . 125.19(8) ?
C4 C3 C2 . . 109.38(11) ?
C4 C3 Mg1 . . 72.66(7) ?
C2 C3 Mg1 . . 72.97(7) ?
C4 C3 H3 . . 125.2 ?
C2 C3 H3 . . 125.2 ?
Mg1 C3 H3 . . 125.2 ?
C3 C4 C5 . . 106.69(11) ?
C3 C4 C12 . . 126.32(12) ?
C5 C4 C12 . . 126.88(12) ?
C3 C4 Mg1 . . 71.76(7) ?
C5 C4 Mg1 . . 71.75(7) ?
C12 C4 Mg1 . . 118.67(8) ?
C4 C5 C1 . . 109.12(11) ?
C4 C5 Mg1 . . 72.56(7) ?
C1 C5 Mg1 . . 73.00(7) ?
C4 C5 H5 . . 125.3 ?
C1 C5 H5 . . 125.3 ?
Mg1 C5 H5 . . 125.3 ?
C1 C6 C7 . . 112.68(11) ?
C1 C6 C8 . . 110.81(11) ?
C7 C6 C8 . . 109.65(12) ?
C1 C6 H6 . . 107.8 ?
C7 C6 H6 . . 107.8 ?
C8 C6 H6 . . 107.8 ?
C6 C7 H7A . . 109.5 ?
C6 C7 H7B . . 109.5 ?
H7A C7 H7B . . 109.5 ?
C6 C7 H7C . . 109.5 ?
H7A C7 H7C . . 109.5 ?
H7B C7 H7C . . 109.5 ?
C6 C8 H8A . . 109.5 ?
C6 C8 H8B . . 109.5 ?
H8A C8 H8B . . 109.5 ?
C6 C8 H8C . . 109.5 ?
H8A C8 H8C . . 109.5 ?
H8B C8 H8C . . 109.5 ?
C2 C9 C11 . . 110.83(11) ?
C2 C9 C10 . . 112.69(11) ?
C11 C9 C10 . . 109.89(12) ?
C2 C9 H9 . . 107.7 ?
C11 C9 H9 . . 107.7 ?
C10 C9 H9 . . 107.7 ?
C9 C10 H10A . . 109.5 ?
C9 C10 H10B . . 109.5 ?
H10A C10 H10B . . 109.5 ?
C9 C10 H10C . . 109.5 ?
H10A C10 H10C . . 109.5 ?
H10B C10 H10C . . 109.5 ?
C9 C11 H11A . . 109.5 ?
C9 C11 H11B . . 109.5 ?
H11A C11 H11B . . 109.5 ?
C9 C11 H11C . . 109.5 ?
H11A C11 H11C . . 109.5 ?
H11B C11 H11C . . 109.5 ?
C14 C12 C13 . . 110.23(13) ?
C14 C12 C4 . . 112.14(12) ?
C13 C12 C4 . . 111.48(12) ?
C14 C12 H12 . . 107.6 ?
C13 C12 H12 . . 107.6 ?
C4 C12 H12 . . 107.6 ?
C12 C13 H13A . . 109.5 ?
C12 C13 H13B . . 109.5 ?
H13A C13 H13B . . 109.5 ?
C12 C13 H13C . . 109.5 ?
H13A C13 H13C . . 109.5 ?
H13B C13 H13C . . 109.5 ?
C12 C14 H14A . . 109.5 ?
C12 C14 H14B . . 109.5 ?
H14A C14 H14B . . 109.5 ?
C12 C14 H14C . . 109.5 ?
H14A C14 H14C . . 109.5 ?
H14B C14 H14C . . 109.5 ?

loop_
_geom_bond_atom_site_label_1
_geom_bond_atom_site_label_2
_geom_bond_site_symmetry_2
_geom_bond_distance
_geom_bond_publ_flag
Mg1 C3 2_666 2.3136(12) ?
Mg1 C3 . 2.3136(12) ?
Mg1 C5 . 2.3148(12) ?
Mg1 C5 2_666 2.3148(12) ?
Mg1 C4 . 2.3253(12) ?
Mg1 C4 2_666 2.3253(12) ?
Mg1 C2 2_666 2.3355(12) ?
Mg1 C2 . 2.3355(12) ?
Mg1 C1 2_666 2.3375(12) ?
Mg1 C1 . 2.3376(12) ?
C1 C2 . 1.4237(18) ?
C1 C5 . 1.4277(18) ?
C1 C6 . 1.5143(17) ?
C2 C3 . 1.4268(17) ?
C2 C9 . 1.5101(18) ?
C3 C4 . 1.4172(19) ?
C3 H3 . 1.0000 ?
C4 C5 . 1.4220(18) ?
C4 C12 . 1.5226(18) ?
C5 H5 . 1.0000 ?
C6 C7 . 1.527(2) ?
C6 C8 . 1.5317(18) ?
C6 H6 . 1.0000 ?
C7 H7A . 0.9800 ?
C7 H7B . 0.9800 ?
C7 H7C . 0.9800 ?
C8 H8A . 0.9800 ?
C8 H8B . 0.9800 ?
C8 H8C . 0.9800 ?
C9 C11 . 1.5239(19) ?
C9 C10 . 1.525(2) ?
C9 H9 . 1.0000 ?
C10 H10A . 0.9800 ?
C10 H10B . 0.9800 ?
C10 H10C . 0.9800 ?
C11 H11A . 0.9800 ?
C11 H11B . 0.9800 ?
C11 H11C . 0.9800 ?
C12 C14 . 1.514(2) ?
C12 C13 . 1.519(2) ?
C12 H12 . 1.0000 ?
C13 H13A . 0.9800 ?
C13 H13B . 0.9800 ?
C13 H13C . 0.9800 ?
C14 H14A . 0.9800 ?
C14 H14B . 0.9800 ?
C14 H14C . 0.9800 ?

loop_
_geom_torsion_atom_site_label_1
_geom_torsion_atom_site_label_2
_geom_torsion_atom_site_label_3
_geom_torsion_atom_site_label_4
_geom_torsion_site_symmetry_1
_geom_torsion_site_symmetry_2
_geom_torsion_site_symmetry_3
_geom_torsion_site_symmetry_4
_geom_torsion
_geom_torsion_publ_flag
C5 C1 C2 C3 . . . . 0.18(13) ?
C6 C1 C2 C3 . . . . -175.17(11) ?
Mg1 C1 C2 C3 . . . . 63.12(8) ?
C5 C1 C2 C9 . . . . 175.90(11) ?
C6 C1 C2 C9 . . . . 0.6(2) ?
Mg1 C1 C2 C9 . . . . -121.16(12) ?
C5 C1 C2 Mg1 . . . . -62.94(8) ?
C6 C1 C2 Mg1 . . . . 121.71(12) ?
C1 C2 C3 C4 . . . . 0.21(14) ?
C9 C2 C3 C4 . . . . -175.60(11) ?
Mg1 C2 C3 C4 . . . . 64.02(9) ?
C1 C2 C3 Mg1 . . . . -63.81(8) ?
C9 C2 C3 Mg1 . . . . 120.39(12) ?
C2 C3 C4 C5 . . . . -0.50(13) ?
Mg1 C3 C4 C5 . . . . 63.71(8) ?
C2 C3 C4 C12 . . . . -176.84(11) ?
Mg1 C3 C4 C12 . . . . -112.63(12) ?
C2 C3 C4 Mg1 . . . . -64.21(8) ?
C3 C4 C5 C1 . . . . 0.61(13) ?
C12 C4 C5 C1 . . . . 176.92(11) ?
Mg1 C4 C5 C1 . . . . 64.33(8) ?
C3 C4 C5 Mg1 . . . . -63.71(8) ?
C12 C4 C5 Mg1 . . . . 112.60(12) ?
C2 C1 C5 C4 . . . . -0.49(13) ?
C6 C1 C5 C4 . . . . 174.90(11) ?
Mg1 C1 C5 C4 . . . . -64.04(8) ?
C2 C1 C5 Mg1 . . . . 63.55(8) ?
C6 C1 C5 Mg1 . . . . -121.06(12) ?
C2 C1 C6 C7 . . . . -138.10(13) ?
C5 C1 C6 C7 . . . . 47.38(17) ?
Mg1 C1 C6 C7 . . . . -44.39(16) ?
C2 C1 C6 C8 . . . . 98.62(15) ?
C5 C1 C6 C8 . . . . -75.90(16) ?
Mg1 C1 C6 C8 . . . . -167.68(10) ?
C1 C2 C9 C11 . . . . -90.94(15) ?
C3 C2 C9 C11 . . . . 84.04(16) ?
Mg1 C2 C9 C11 . . . . 175.25(10) ?
C1 C2 C9 C10 . . . . 145.44(13) ?
C3 C2 C9 C10 . . . . -39.58(18) ?
Mg1 C2 C9 C10 . . . . 51.63(15) ?
C3 C4 C12 C14 . . . . -155.61(13) ?
C5 C4 C12 C14 . . . . 28.78(18) ?
Mg1 C4 C12 C14 . . . . 116.73(12) ?
C3 C4 C12 C13 . . . . -31.46(18) ?
C5 C4 C12 C13 . . . . 152.93(13) ?
Mg1 C4 C12 C13 . . . . -119.13(11) ?

_cod_database_fobs_code 2244029
